data_4118356
loop_
_publ_author_name
'Alexandre A. Mikhailine'
'Mazharul I. Maishan'
'Alan J. Lough'
'Robert H. Morris'

_publ_section_title
;
 The Mechanism of Efficient Asymmetric Transfer Hydrogenation of
 Acetophenone Using an Iron(II) Complex Containing an
 (S,S)-Ph2PCH2CH=NCHPhCHPhN=CHCH2PPh2 Ligand: Partial Ligand Reduction Is
 the Key
;
_journal_name_full 'Journal of the American Chemical Society'
_journal_page_first 12266
_journal_page_last 12280
_journal_paper_doi 10.1021/ja304814s
_journal_volume 134
_journal_year 2012
_chemical_absolute_configuration ad
_chemical_formula_moiety 'C43 H42 Br Fe N2 O P2, C24 H20 B'
_chemical_formula_sum 'C67 H62 B Br Fe N2 O P2'
_chemical_formula_weight 1119.70
_chemical_name_systematic
; 
 ? 
;
_space_group_IT_number 4
_symmetry_cell_setting monoclinic
_symmetry_space_group_name_Hall 'P 2yb'
_symmetry_space_group_name_H-M 'P 1 21 1'
_atom_sites_solution_hydrogens geom
_atom_sites_solution_primary direct
_atom_sites_solution_secondary difmap
_audit_creation_method SHELXL-97
_cell_angle_alpha 90.00
_cell_angle_beta 93.522(9)
_cell_angle_gamma 90.00
_cell_formula_units_Z 4
_cell_length_a 17.2639(3)
_cell_length_b 16.1292(3)
_cell_length_c 20.9014(4)
_cell_measurement_reflns_used 66102
_cell_measurement_temperature 150(1)
_cell_measurement_theta_max 27.5
_cell_measurement_theta_min 2.6
_cell_volume 5809.06(19)
_computing_cell_refinement 'Denzo-SMN (Otwinowski & Minor, 1997)'
_computing_data_collection 'Collect (Nonius B.V., 1997-2002)'
_computing_data_reduction Denzo-SMN
_computing_molecular_graphics 'PLATON (Spek, 2009)'
_computing_publication_material 'SHELXTL V6.1'
_computing_structure_refinement 'SHELXTL V6.1 (Sheldrick, 2008)'
_computing_structure_solution 'SIR-92 (Altomare et al., 1994)'
_diffrn_ambient_temperature 150(1)
_diffrn_detector_area_resol_mean 9
_diffrn_measured_fraction_theta_full 0.991
_diffrn_measured_fraction_theta_max 0.991
_diffrn_measurement_device_type 'Nonius KappaCCD'
_diffrn_measurement_method '\f scans and \w scans with \k offsets'
_diffrn_radiation_monochromator graphite
_diffrn_radiation_source 'fine-focus sealed tube'
_diffrn_radiation_type MoK\a
_diffrn_radiation_wavelength 0.71073
_diffrn_reflns_av_R_equivalents 0.0000
_diffrn_reflns_av_sigmaI/netI 0.1115
_diffrn_reflns_limit_h_max 22
_diffrn_reflns_limit_h_min -22
_diffrn_reflns_limit_k_max 20
_diffrn_reflns_limit_k_min -16
_diffrn_reflns_limit_l_max 27
_diffrn_reflns_limit_l_min 0
_diffrn_reflns_number 23920
_diffrn_reflns_theta_full 27.52
_diffrn_reflns_theta_max 27.52
_diffrn_reflns_theta_min 2.55
_exptl_absorpt_coefficient_mu 1.046
_exptl_absorpt_correction_T_max 0.927
_exptl_absorpt_correction_T_min 0.696
_exptl_absorpt_correction_type multi-scan
_exptl_absorpt_process_details
;
multi-scan from symmetry-related measurements 
 Sortav (Blessing 1995)
;
_exptl_crystal_colour orange
_exptl_crystal_density_diffrn 1.280
_exptl_crystal_description plate
_exptl_crystal_F_000 2328
_exptl_crystal_size_max 0.20
_exptl_crystal_size_mid 0.14
_exptl_crystal_size_min 0.08
_refine_diff_density_max 0.863
_refine_diff_density_min -0.550
_refine_diff_density_rms 0.070
_refine_ls_abs_structure_details 'Flack H D (1983), Acta Cryst. A39, 876-881'
_refine_ls_abs_structure_Flack 0.030(10)
_refine_ls_extinction_method none
_refine_ls_goodness_of_fit_ref 1.053
_refine_ls_hydrogen_treatment constr
_refine_ls_matrix_type full
_refine_ls_number_parameters 1341
_refine_ls_number_reflns 23920
_refine_ls_number_restraints 47
_refine_ls_restrained_S_all 1.055
_refine_ls_R_factor_all 0.1272
_refine_ls_R_factor_gt 0.0709
_refine_ls_shift/su_max 0.003
_refine_ls_shift/su_mean 0.000
_refine_ls_structure_factor_coef Fsqd
_refine_ls_weighting_details 'calc w=1/[\s^2^(Fo^2^)+(0.0817P)^2^] where P=(Fo^2^+2Fc^2^)/3'
_refine_ls_weighting_scheme calc
_refine_ls_wR_factor_gt 0.1626
_refine_ls_wR_factor_ref 0.1802
_reflns_number_gt 14662
_reflns_number_total 23920
_reflns_threshold_expression I.2\s(I)
_cod_data_source_file ja304814s_si_002.cif
_cod_data_source_block complex4
_cod_original_cell_volume 5809.06(18)
_cod_database_code 4118356

loop_
_symmetry_equiv_pos_as_xyz
'x, y, z'
'-x, y+1/2, -z'

loop_
_atom_site_label
_atom_site_type_symbol
_atom_site_fract_x
_atom_site_fract_y
_atom_site_fract_z
_atom_site_U_iso_or_equiv
_atom_site_adp_type
_atom_site_occupancy
_atom_site_symmetry_multiplicity
_atom_site_calc_flag
_atom_site_refinement_flags
_atom_site_disorder_assembly
_atom_site_disorder_group
Fe1A Fe 0.21689(5) 0.83623(5) 0.97986(4) 0.0376(2) Uani 1 1 d D . .
Br1A Br 0.33600(5) 0.88577(5) 0.93032(5) 0.0439(3) Uani 0.775(3) 1 d PD A 1
Br1C Br 0.0855(2) 0.7962(4) 1.0117(2) 0.0668(17) Uani 0.225(3) 1 d PD A 2
P1A P 0.21543(9) 0.94927(10) 1.04362(8) 0.0387(4) Uani 1 1 d . A .
P2A P 0.28208(9) 0.73465(11) 1.03475(8) 0.0405(4) Uani 1 1 d . A .
O1A O 0.0769(5) 0.7810(7) 1.0332(4) 0.063(2) Uani 0.775(3) 1 d PD A 1
C7A C 0.1306(4) 0.8035(7) 1.0111(6) 0.063(2) Uani 0.775(3) 1 d PD A 1
C7C C 0.3067(9) 0.8639(16) 0.9514(13) 0.063(2) Uani 0.225(3) 1 d PD A 2
O1C O 0.3628(8) 0.8701(17) 0.9272(12) 0.063(2) Uani 0.225(3) 1 d PD A 2
N1A N 0.1595(3) 0.9117(3) 0.9127(2) 0.0404(13) Uani 1 1 d . A .
H1A H 0.1984 0.9430 0.8954 0.048 Uiso 1 1 calc R . .
N2A N 0.2011(3) 0.7498(3) 0.9083(2) 0.0409(12) Uani 1 1 d . A .
H2A H 0.1561 0.7210 0.9165 0.049 Uiso 1 1 calc R . .
C1A C 0.1264(3) 0.8609(4) 0.8583(3) 0.0419(14) Uani 1 1 d . . .
H1AA H 0.0781 0.8337 0.8721 0.050 Uiso 1 1 calc R A .
C2A C 0.1848(4) 0.7930(4) 0.8455(3) 0.0463(16) Uani 1 1 d . A .
H2AA H 0.2339 0.8206 0.8340 0.056 Uiso 1 1 calc R . .
C3A C 0.2644(4) 0.6868(4) 0.9077(3) 0.0468(15) Uani 1 1 d . . .
H3AA H 0.3129 0.7129 0.8948 0.056 Uiso 1 1 calc R A .
H3AB H 0.2499 0.6421 0.8768 0.056 Uiso 1 1 calc R . .
C4A C 0.2763(4) 0.6514(5) 0.9743(3) 0.0478(17) Uani 1 1 d . A .
H4AA H 0.3248 0.6185 0.9776 0.057 Uiso 1 1 calc R . .
H4AB H 0.2326 0.6140 0.9827 0.057 Uiso 1 1 calc R . .
C5A C 0.1086(3) 0.9723(4) 0.9404(3) 0.0452(15) Uani 1 1 d . . .
H5AA H 0.0651 0.9436 0.9599 0.054 Uiso 1 1 calc R A .
H5AB H 0.0866 1.0099 0.9066 0.054 Uiso 1 1 calc R . .
C6A C 0.1549(4) 1.0216(4) 0.9910(3) 0.0433(15) Uani 1 1 d . A .
H6AA H 0.1193 1.0532 1.0173 0.052 Uiso 1 1 calc R . .
H6AB H 0.1889 1.0616 0.9703 0.052 Uiso 1 1 calc R . .
C8A C 0.1038(4) 0.9172(5) 0.8015(3) 0.0512(18) Uani 1 1 d . A .
C9A C 0.0241(5) 0.9343(7) 0.7877(4) 0.091(3) Uani 1 1 d . . .
H9AA H -0.0151 0.9091 0.8111 0.109 Uiso 1 1 calc R A .
C10A C 0.0060(7) 0.9901(8) 0.7381(5) 0.122(4) Uani 1 1 d . A .
H10A H -0.0465 1.0065 0.7293 0.146 Uiso 1 1 calc R . .
C11A C 0.0635(7) 1.0225(6) 0.7010(4) 0.095(3) Uani 1 1 d . . .
H11A H 0.0487 1.0577 0.6658 0.114 Uiso 1 1 calc R A .
C12A C 0.1404(6) 1.0051(5) 0.7138(3) 0.071(2) Uani 1 1 d . A .
H12A H 0.1792 1.0294 0.6894 0.085 Uiso 1 1 calc R . .
C13A C 0.1602(5) 0.9497(5) 0.7645(3) 0.063(2) Uani 1 1 d . . .
H13A H 0.2129 0.9346 0.7734 0.076 Uiso 1 1 calc R A .
C14A C 0.1603(4) 0.7337(4) 0.7916(3) 0.0464(16) Uani 1 1 d . . .
C15A C 0.2147(4) 0.7152(6) 0.7460(3) 0.063(2) Uani 1 1 d . A .
H15A H 0.2635 0.7427 0.7479 0.075 Uiso 1 1 calc R . .
C16A C 0.1975(5) 0.6575(6) 0.6990(4) 0.079(3) Uani 1 1 d . . .
H16A H 0.2341 0.6453 0.6682 0.095 Uiso 1 1 calc R A .
C17A C 0.1273(5) 0.6178(6) 0.6966(4) 0.078(3) Uani 1 1 d . A .
H17A H 0.1147 0.5787 0.6636 0.094 Uiso 1 1 calc R . .
C18A C 0.0747(5) 0.6343(5) 0.7421(4) 0.066(2) Uani 1 1 d . . .
H18A H 0.0267 0.6054 0.7410 0.079 Uiso 1 1 calc R A .
C19A C 0.0914(4) 0.6919(4) 0.7886(3) 0.0548(18) Uani 1 1 d . A .
H19A H 0.0545 0.7033 0.8194 0.066 Uiso 1 1 calc R . .
C21A C 0.1683(4) 0.9456(4) 1.1195(3) 0.0418(15) Uani 1 1 d . . .
C22A C 0.0862(4) 0.9425(4) 1.1197(3) 0.0512(17) Uani 1 1 d . A .
H22A H 0.0556 0.9444 1.0804 0.061 Uiso 1 1 calc R . .
C23A C 0.0516(4) 0.9366(6) 1.1760(4) 0.065(2) Uani 1 1 d . . .
H23A H -0.0034 0.9348 1.1753 0.078 Uiso 1 1 calc R A .
C24A C 0.0929(5) 0.9333(5) 1.2328(4) 0.068(2) Uani 1 1 d . A .
H24A H 0.0670 0.9289 1.2715 0.082 Uiso 1 1 calc R . .
C25A C 0.1770(5) 0.9365(5) 1.2348(3) 0.063(2) Uani 1 1 d . . .
H25A H 0.2075 0.9352 1.2742 0.075 Uiso 1 1 calc R A .
C26A C 0.2108(4) 0.9415(5) 1.1764(3) 0.0520(17) Uani 1 1 d . A .
H26A H 0.2658 0.9421 1.1761 0.062 Uiso 1 1 calc R . .
C31A C 0.2455(4) 0.6856(4) 1.1056(3) 0.0509(17) Uani 1 1 d . . .
C32A C 0.1945(4) 0.7259(4) 1.1427(3) 0.0482(15) Uani 1 1 d . A .
H32A H 0.1757 0.7796 1.1311 0.058 Uiso 1 1 calc R . .
C33A C 0.1703(5) 0.6866(5) 1.1983(4) 0.072(2) Uani 1 1 d . . .
H33A H 0.1346 0.7134 1.2243 0.087 Uiso 1 1 calc R A .
C34A C 0.1987(6) 0.6083(6) 1.2149(4) 0.083(3) Uani 1 1 d . A .
H34A H 0.1841 0.5822 1.2531 0.100 Uiso 1 1 calc R . .
C35A C 0.2450(5) 0.5717(5) 1.1781(4) 0.071(2) Uani 1 1 d . . .
H35A H 0.2616 0.5169 1.1886 0.085 Uiso 1 1 calc R A .
C36A C 0.2717(4) 0.6083(5) 1.1239(3) 0.0610(19) Uani 1 1 d . A .
H36A H 0.3080 0.5800 1.0994 0.073 Uiso 1 1 calc R . .
C41A C 0.3035(4) 1.0095(4) 1.0663(3) 0.0424(15) Uani 1 1 d . . .
C42A C 0.3010(4) 1.0932(4) 1.0768(3) 0.0467(16) Uani 1 1 d . A .
H42A H 0.2536 1.1228 1.0703 0.056 Uiso 1 1 calc R . .
C43A C 0.3689(5) 1.1342(5) 1.0971(4) 0.068(2) Uani 1 1 d . . .
H43A H 0.3677 1.1925 1.1034 0.082 Uiso 1 1 calc R A .
C44A C 0.4367(5) 1.0929(5) 1.1081(3) 0.058(2) Uani 1 1 d . A .
H44A H 0.4823 1.1216 1.1232 0.070 Uiso 1 1 calc R . .
C45A C 0.4387(4) 1.0118(6) 1.0976(3) 0.060(2) Uani 1 1 d . . .
H45A H 0.4867 0.9833 1.1037 0.072 Uiso 1 1 calc R A .
C46A C 0.3721(4) 0.9671(5) 1.0778(3) 0.0534(18) Uani 1 1 d . A .
H46A H 0.3742 0.9087 1.0723 0.064 Uiso 1 1 calc R . .
C51A C 0.3849(4) 0.7442(4) 1.0583(3) 0.0423(16) Uani 1 1 d . . .
C52A C 0.4073(4) 0.7670(4) 1.1212(3) 0.0471(16) Uani 1 1 d . A .
H52A H 0.3692 0.7742 1.1516 0.057 Uiso 1 1 calc R . .
C53A C 0.4876(4) 0.7797(4) 1.1398(3) 0.0535(17) Uani 1 1 d . . .
H53A H 0.5030 0.7967 1.1822 0.064 Uiso 1 1 calc R A .
C54A C 0.5421(4) 0.7669(5) 1.0960(4) 0.061(2) Uani 1 1 d . A .
H54A H 0.5954 0.7751 1.1083 0.073 Uiso 1 1 calc R . .
C55A C 0.5204(4) 0.7418(7) 1.0331(4) 0.077(3) Uani 1 1 d . . .
H55A H 0.5586 0.7327 1.0031 0.093 Uiso 1 1 calc R A .
C56A C 0.4415(4) 0.7304(6) 1.0152(4) 0.065(2) Uani 1 1 d . A .
H56A H 0.4265 0.7128 0.9728 0.078 Uiso 1 1 calc R . .
Fe1B Fe 0.27816(5) 0.21724(5) 0.52891(4) 0.0377(2) Uani 1 1 d D . .
Br1B Br 0.15999(7) 0.16417(9) 0.57948(7) 0.0512(5) Uani 0.609(3) 1 d PD B 1
Br1D Br 0.40647(16) 0.26743(18) 0.49639(13) 0.0481(7) Uani 0.391(3) 1 d PD B 2
P1B P 0.21632(11) 0.31833(11) 0.47026(8) 0.0484(5) Uani 1 1 d . B .
P2B P 0.27982(10) 0.10265(11) 0.46670(8) 0.0438(4) Uani 1 1 d . B .
O1B O 0.4172(6) 0.2843(9) 0.4814(6) 0.056(2) Uani 0.609(3) 1 d PD B 1
C7B C 0.3617(5) 0.2567(7) 0.4970(6) 0.056(2) Uani 0.609(3) 1 d PD B 1
O1D O 0.1327(6) 0.1532(10) 0.5657(8) 0.056(2) Uani 0.391(3) 1 d PD B 2
C7D C 0.1913(6) 0.1723(10) 0.5502(9) 0.056(2) Uani 0.391(3) 1 d PD B 2
N1B N 0.2842(3) 0.3023(3) 0.6021(2) 0.0382(12) Uani 1 1 d . B .
H1B H 0.2382 0.2976 0.6226 0.046 Uiso 1 1 calc R . .
N2B N 0.3437(3) 0.1493(3) 0.5938(2) 0.0406(12) Uani 1 1 d . B .
H2B H 0.3947 0.1566 0.5830 0.049 Uiso 1 1 calc R . .
C1B C 0.3474(3) 0.2794(4) 0.6498(3) 0.0416(14) Uani 1 1 d . . .
H1BA H 0.3973 0.2890 0.6292 0.050 Uiso 1 1 calc R B .
C2B C 0.3400(4) 0.1847(4) 0.6597(3) 0.0452(15) Uani 1 1 d . B .
H2BA H 0.2872 0.1732 0.6747 0.054 Uiso 1 1 calc R . .
C3B C 0.3293(4) 0.0586(4) 0.5896(3) 0.0481(15) Uani 1 1 d . . .
H3BA H 0.2773 0.0454 0.6043 0.058 Uiso 1 1 calc R B .
H3BB H 0.3686 0.0283 0.6170 0.058 Uiso 1 1 calc R . .
C4B C 0.3341(4) 0.0331(5) 0.5198(3) 0.0543(18) Uani 1 1 d . B .
H4BA H 0.3136 -0.0239 0.5138 0.065 Uiso 1 1 calc R . .
H4BB H 0.3891 0.0329 0.5089 0.065 Uiso 1 1 calc R . .
C5B C 0.2875(4) 0.3891(4) 0.5780(3) 0.0515(16) Uani 1 1 d . . .
H5BA H 0.3368 0.3986 0.5572 0.062 Uiso 1 1 calc R B .
H5BB H 0.2847 0.4287 0.6140 0.062 Uiso 1 1 calc R . .
C6B C 0.2187(5) 0.4018(4) 0.5296(4) 0.066(2) Uani 1 1 d . B .
H6BA H 0.2234 0.4560 0.5079 0.079 Uiso 1 1 calc R . .
H6BB H 0.1698 0.4019 0.5520 0.079 Uiso 1 1 calc R . .
C8B C 0.3490(4) 0.3345(4) 0.7099(3) 0.0441(15) Uani 1 1 d . B .
C9B C 0.3978(4) 0.3994(4) 0.7160(3) 0.0540(18) Uani 1 1 d . . .
H9BA H 0.4348 0.4081 0.6848 0.065 Uiso 1 1 calc R B .
C10B C 0.3948(5) 0.4537(5) 0.7670(4) 0.069(2) Uani 1 1 d . B .
H10B H 0.4300 0.4990 0.7714 0.083 Uiso 1 1 calc R . .
C11B C 0.3396(5) 0.4413(5) 0.8121(3) 0.071(2) Uani 1 1 d . . .
H11B H 0.3337 0.4807 0.8452 0.085 Uiso 1 1 calc R B .
C12B C 0.2932(5) 0.3705(5) 0.8081(3) 0.065(2) Uani 1 1 d . B .
H12B H 0.2586 0.3585 0.8404 0.078 Uiso 1 1 calc R . .
C13B C 0.2984(4) 0.3193(4) 0.7571(3) 0.0528(17) Uani 1 1 d . . .
H13B H 0.2663 0.2715 0.7538 0.063 Uiso 1 1 calc R B .
C14B C 0.3994(4) 0.1487(4) 0.7082(3) 0.0457(16) Uani 1 1 d . . .
C15B C 0.3739(4) 0.0964(5) 0.7543(3) 0.0584(18) Uani 1 1 d . B .
H15B H 0.3199 0.0857 0.7560 0.070 Uiso 1 1 calc R . .
C16B C 0.4271(5) 0.0586(5) 0.7989(4) 0.070(2) Uani 1 1 d . . .
H16B H 0.4091 0.0248 0.8321 0.084 Uiso 1 1 calc R B .
C17B C 0.5045(4) 0.0708(5) 0.7942(3) 0.0599(18) Uani 1 1 d . B .
H17B H 0.5404 0.0426 0.8228 0.072 Uiso 1 1 calc R . .
C18B C 0.5320(4) 0.1242(4) 0.7479(3) 0.0576(18) Uani 1 1 d . . .
H18B H 0.5860 0.1345 0.7462 0.069 Uiso 1 1 calc R B .
C19B C 0.4792(4) 0.1616(4) 0.7050(3) 0.0507(16) Uani 1 1 d . B .
H19B H 0.4974 0.1967 0.6726 0.061 Uiso 1 1 calc R . .
C21B C 0.2629(3) 0.3598(2) 0.40126(19) 0.0525(18) Uani 1 1 d G . .
C22B C 0.2604(3) 0.4447(2) 0.3899(2) 0.120(4) Uani 1 1 d G B .
H22B H 0.2353 0.4804 0.4182 0.144 Uiso 1 1 calc R . .
C23B C 0.2947(3) 0.4775(2) 0.3370(3) 0.196(9) Uani 1 1 d G B .
H23B H 0.2930 0.5355 0.3292 0.235 Uiso 1 1 calc R . .
C24B C 0.3315(3) 0.4253(3) 0.2955(3) 0.124(5) Uani 1 1 d G B .
H24B H 0.3549 0.4477 0.2593 0.149 Uiso 1 1 calc R . .
C25B C 0.3340(3) 0.3404(3) 0.30685(19) 0.128(5) Uani 1 1 d G B .
H25B H 0.3592 0.3048 0.2785 0.154 Uiso 1 1 calc R . .
C26B C 0.29975(19) 0.3077(2) 0.35974(15) 0.140(6) Uani 1 1 d G B .
H26B H 0.3015 0.2497 0.3675 0.168 Uiso 1 1 calc R . .
C31B C 0.3306(3) 0.1025(2) 0.3930(2) 0.0440(16) Uani 1 1 d G B .
C32B C 0.4106(3) 0.1150(3) 0.3938(3) 0.0539(18) Uani 1 1 d G B .
H32B H 0.4401 0.1191 0.4336 0.065 Uiso 1 1 calc R . .
C33B C 0.4473(5) 0.1215(5) 0.3367(4) 0.068(2) Uani 1 1 d . . .
H33B H 0.5016 0.1313 0.3377 0.082 Uiso 1 1 calc R B .
C34B C 0.4063(6) 0.1141(6) 0.2795(4) 0.082(3) Uani 1 1 d . B .
H34B H 0.4325 0.1185 0.2410 0.099 Uiso 1 1 calc R . .
C35B C 0.3305(6) 0.1008(7) 0.2762(4) 0.083(3) Uani 1 1 d . . .
H35B H 0.3028 0.0957 0.2357 0.099 Uiso 1 1 calc R B .
C36B C 0.2916(5) 0.0944(5) 0.3320(4) 0.063(2) Uani 1 1 d . B .
H36B H 0.2373 0.0842 0.3291 0.076 Uiso 1 1 calc R . .
C41B C 0.1145(4) 0.3140(4) 0.4408(3) 0.0447(16) Uani 1 1 d . . .
C42B C 0.0961(5) 0.3070(6) 0.3780(4) 0.075(2) Uani 1 1 d . B .
H42B H 0.1363 0.3068 0.3489 0.089 Uiso 1 1 calc R . .
C43B C 0.0185(5) 0.3001(6) 0.3541(4) 0.084(3) Uani 1 1 d . . .
H43B H 0.0062 0.2984 0.3092 0.100 Uiso 1 1 calc R B .
C44B C -0.0386(5) 0.2958(6) 0.3955(4) 0.082(3) Uani 1 1 d . B .
H44B H -0.0911 0.2898 0.3799 0.098 Uiso 1 1 calc R . .
C45B C -0.0198(5) 0.3001(6) 0.4614(4) 0.070(2) Uani 1 1 d . . .
H45B H -0.0598 0.2978 0.4906 0.084 Uiso 1 1 calc R B .
C46B C 0.0551(5) 0.3078(5) 0.4835(3) 0.0566(19) Uani 1 1 d . B .
H46B H 0.0677 0.3089 0.5284 0.068 Uiso 1 1 calc R . .
C51B C 0.1908(5) 0.0495(4) 0.4423(3) 0.0529(19) Uani 1 1 d . . .
C52B C 0.1214(5) 0.0921(5) 0.4288(4) 0.065(2) Uani 1 1 d . B .
H52B H 0.1219 0.1506 0.4342 0.078 Uiso 1 1 calc R . .
C53B C 0.0535(5) 0.0563(5) 0.4085(4) 0.069(2) Uani 1 1 d . . .
H53B H 0.0086 0.0883 0.3970 0.083 Uiso 1 1 calc R B .
C54B C 0.0526(6) -0.0318(6) 0.4051(4) 0.084(3) Uani 1 1 d . B .
H54B H 0.0049 -0.0596 0.3949 0.101 Uiso 1 1 calc R . .
C55B C 0.1183(6) -0.0772(6) 0.4163(4) 0.077(3) Uani 1 1 d . . .
H55B H 0.1173 -0.1358 0.4119 0.092 Uiso 1 1 calc R B .
C56B C 0.1871(6) -0.0362(5) 0.4342(4) 0.071(2) Uani 1 1 d . B .
H56B H 0.2333 -0.0678 0.4413 0.085 Uiso 1 1 calc R . .
C61A C 0.3333(4) 0.7695(4) 0.4083(3) 0.0477(16) Uani 1 1 d . . .
C62A C 0.3127(5) 0.7512(5) 0.3462(4) 0.076(2) Uani 1 1 d . . .
H62B H 0.2802 0.7044 0.3381 0.092 Uiso 1 1 calc R . .
C63A C 0.3357(5) 0.7967(6) 0.2922(4) 0.085(3) Uani 1 1 d . . .
H63B H 0.3201 0.7792 0.2500 0.101 Uiso 1 1 calc R . .
C64A C 0.3814(4) 0.8668(5) 0.3020(4) 0.069(2) Uani 1 1 d . . .
H64B H 0.3977 0.8986 0.2670 0.082 Uiso 1 1 calc R . .
C65A C 0.4018(5) 0.8880(5) 0.3636(4) 0.069(2) Uani 1 1 d . . .
H65B H 0.4314 0.9369 0.3718 0.083 Uiso 1 1 calc R . .
C66A C 0.3806(4) 0.8402(5) 0.4147(4) 0.061(2) Uani 1 1 d . . .
H66B H 0.3991 0.8563 0.4567 0.074 Uiso 1 1 calc R . .
C71A C 0.3705(4) 0.6326(4) 0.4764(3) 0.0500(17) Uani 1 1 d . . .
C72A C 0.4105(4) 0.6029(4) 0.4250(4) 0.0614(19) Uani 1 1 d . . .
H72B H 0.4080 0.6325 0.3856 0.074 Uiso 1 1 calc R . .
C73A C 0.4529(5) 0.5317(5) 0.4308(5) 0.088(3) Uani 1 1 d . . .
H73B H 0.4754 0.5104 0.3939 0.106 Uiso 1 1 calc R . .
C74A C 0.4651(5) 0.4883(5) 0.4891(5) 0.075(2) Uani 1 1 d . . .
H74B H 0.4969 0.4402 0.4927 0.090 Uiso 1 1 calc R . .
C75A C 0.4292(5) 0.5188(5) 0.5390(5) 0.077(3) Uani 1 1 d . . .
H75B H 0.4359 0.4925 0.5796 0.093 Uiso 1 1 calc R . .
C76A C 0.3818(4) 0.5894(5) 0.5317(4) 0.067(2) Uani 1 1 d . . .
H76B H 0.3560 0.6081 0.5679 0.080 Uiso 1 1 calc R . .
C81A C 0.3176(4) 0.7695(5) 0.5351(3) 0.0546(16) Uani 1 1 d U . .
C82A C 0.2591(4) 0.8106(5) 0.5610(3) 0.0545(16) Uani 1 1 d U . .
H82B H 0.2095 0.8070 0.5389 0.065 Uiso 1 1 calc R . .
C83A C 0.2641(5) 0.8571(5) 0.6159(4) 0.0668(19) Uani 1 1 d U . .
H83B H 0.2191 0.8829 0.6307 0.080 Uiso 1 1 calc R . .
C84A C 0.3354(5) 0.8666(5) 0.6500(3) 0.0715(19) Uani 1 1 d U . .
H84B H 0.3404 0.8979 0.6886 0.086 Uiso 1 1 calc R . .
C85A C 0.3986(5) 0.8285(6) 0.6250(4) 0.083(2) Uani 1 1 d U . .
H85B H 0.4485 0.8348 0.6462 0.100 Uiso 1 1 calc R . .
C86A C 0.3905(5) 0.7803(6) 0.5688(4) 0.078(2) Uani 1 1 d U . .
H86B H 0.4350 0.7546 0.5531 0.093 Uiso 1 1 calc R . .
C91A C 0.2185(3) 0.6780(4) 0.4587(3) 0.059(2) Uani 1 1 d G . .
C92A C 0.1697(4) 0.7041(4) 0.4073(2) 0.091(3) Uani 1 1 d G . .
H92B H 0.1883 0.7414 0.3765 0.109 Uiso 1 1 calc R . .
C93A C 0.0936(3) 0.6757(5) 0.4008(3) 0.100(3) Uani 1 1 d G . .
H93B H 0.0602 0.6935 0.3657 0.120 Uiso 1 1 calc R . .
C94A C 0.0664(3) 0.6211(5) 0.4458(4) 0.191(9) Uani 1 1 d G . .
H94B H 0.0144 0.6017 0.4414 0.229 Uiso 1 1 calc R . .
C95A C 0.1152(4) 0.5950(4) 0.4972(3) 0.084(3) Uani 1 1 d G . .
H95B H 0.0966 0.5577 0.5279 0.101 Uiso 1 1 calc R . .
C96A C 0.1913(3) 0.6234(4) 0.5036(2) 0.090(3) Uani 1 1 d G . .
H96B H 0.2247 0.6056 0.5388 0.108 Uiso 1 1 calc R . .
B1A B 0.3085(4) 0.7118(5) 0.4681(4) 0.050(2) Uani 1 1 d . . .
C61B C 0.1556(4) 1.3083(4) 1.0858(3) 0.0452(16) Uani 1 1 d . . .
C62B C 0.1682(5) 1.3460(5) 1.1470(3) 0.070(2) Uani 1 1 d . . .
H62A H 0.1903 1.3999 1.1501 0.084 Uiso 1 1 calc R . .
C63B C 0.1486(6) 1.3051(7) 1.2028(4) 0.092(3) Uani 1 1 d . . .
H63A H 0.1558 1.3323 1.2430 0.110 Uiso 1 1 calc R . .
C64B C 0.1190(5) 1.2260(6) 1.2002(4) 0.074(2) Uani 1 1 d . . .
H64A H 0.1096 1.1967 1.2384 0.089 Uiso 1 1 calc R . .
C65B C 0.1036(4) 1.1906(4) 1.1417(4) 0.0572(19) Uani 1 1 d . . .
H65A H 0.0800 1.1374 1.1386 0.069 Uiso 1 1 calc R . .
C66B C 0.1224(4) 1.2323(5) 1.0861(3) 0.0529(17) Uani 1 1 d . . .
H66A H 0.1112 1.2056 1.0461 0.064 Uiso 1 1 calc R . .
C71B C 0.1375(4) 1.4368(4) 1.0008(3) 0.0471(13) Uani 1 1 d U . .
C72B C 0.1320(4) 1.4653(4) 0.9364(3) 0.0545(15) Uani 1 1 d U . .
H72A H 0.1542 1.4326 0.9044 0.065 Uiso 1 1 calc R . .
C73B C 0.0948(4) 1.5402(4) 0.9181(4) 0.0671(17) Uani 1 1 d U . .
H73A H 0.0920 1.5564 0.8744 0.080 Uiso 1 1 calc R . .
C74B C 0.0626(4) 1.5903(5) 0.9626(5) 0.0756(18) Uani 1 1 d U . .
H74A H 0.0383 1.6410 0.9499 0.091 Uiso 1 1 calc R . .
C75B C 0.0660(4) 1.5657(5) 1.0264(4) 0.0674(17) Uani 1 1 d U . .
H75A H 0.0437 1.5998 1.0574 0.081 Uiso 1 1 calc R . .
C76B C 0.1024(4) 1.4903(4) 1.0458(4) 0.0570(14) Uani 1 1 d U . .
H76A H 0.1036 1.4747 1.0897 0.068 Uiso 1 1 calc R . .
C81B C 0.1844(4) 1.2877(4) 0.9620(3) 0.0432(15) Uani 1 1 d . . .
C82B C 0.1172(4) 1.2693(5) 0.9263(3) 0.0537(17) Uani 1 1 d . . .
H82A H 0.0712 1.2982 0.9355 0.064 Uiso 1 1 calc R . .
C83B C 0.1129(5) 1.2112(5) 0.8780(3) 0.069(2) Uani 1 1 d . . .
H83A H 0.0646 1.2007 0.8552 0.082 Uiso 1 1 calc R . .
C84B C 0.1778(5) 1.1682(5) 0.8625(3) 0.061(2) Uani 1 1 d . . .
H84A H 0.1749 1.1296 0.8281 0.073 Uiso 1 1 calc R . .
C85B C 0.2448(5) 1.1812(5) 0.8961(3) 0.061(2) Uani 1 1 d . . .
H85A H 0.2890 1.1495 0.8868 0.073 Uiso 1 1 calc R . .
C86B C 0.2514(4) 1.2420(4) 0.9459(3) 0.0453(16) Uani 1 1 d . . .
H86A H 0.3001 1.2520 0.9682 0.054 Uiso 1 1 calc R . .
C91B C 0.2777(3) 1.3874(4) 1.0351(3) 0.0398(14) Uani 1 1 d . . .
C92B C 0.3295(4) 1.3645(5) 1.0899(3) 0.0584(19) Uani 1 1 d . . .
H92A H 0.3110 1.3290 1.1219 0.070 Uiso 1 1 calc R . .
C93B C 0.4050(5) 1.3932(6) 1.0965(4) 0.074(3) Uani 1 1 d . . .
H93A H 0.4364 1.3783 1.1338 0.089 Uiso 1 1 calc R . .
C94B C 0.4350(4) 1.4403(4) 1.0530(4) 0.063(2) Uani 1 1 d . . .
H94A H 0.4871 1.4589 1.0592 0.075 Uiso 1 1 calc R . .
C95B C 0.3922(4) 1.4621(5) 1.0001(4) 0.0578(19) Uani 1 1 d . . .
H95A H 0.4136 1.4958 0.9683 0.069 Uiso 1 1 calc R . .
C96B C 0.3148(3) 1.4342(4) 0.9923(3) 0.0460(16) Uani 1 1 d . . .
H96A H 0.2861 1.4494 0.9539 0.055 Uiso 1 1 calc R . .
B1B B 0.1872(4) 1.3534(5) 1.0218(4) 0.0444(18) Uani 1 1 d . . .

loop_
_atom_site_aniso_label
_atom_site_aniso_U_11
_atom_site_aniso_U_22
_atom_site_aniso_U_33
_atom_site_aniso_U_23
_atom_site_aniso_U_13
_atom_site_aniso_U_12
Fe1A 0.0323(5) 0.0434(5) 0.0373(5) 0.0015(4) 0.0042(4) -0.0003(4)
Br1A 0.0338(6) 0.0498(6) 0.0487(5) 0.0005(4) 0.0077(4) 0.0025(4)
Br1C 0.098(3) 0.060(3) 0.041(2) 0.000(2) -0.009(3) 0.011(3)
P1A 0.0365(9) 0.0404(9) 0.0395(9) 0.0029(7) 0.0030(7) 0.0025(7)
P2A 0.0373(9) 0.0441(10) 0.0394(9) 0.0008(7) -0.0027(7) 0.0004(8)
O1A 0.074(4) 0.061(4) 0.050(5) 0.003(3) -0.020(4) 0.016(4)
C7A 0.074(4) 0.061(4) 0.050(5) 0.003(3) -0.020(4) 0.016(4)
C7C 0.074(4) 0.061(4) 0.050(5) 0.003(3) -0.020(4) 0.016(4)
O1C 0.074(4) 0.061(4) 0.050(5) 0.003(3) -0.020(4) 0.016(4)
N1A 0.036(3) 0.046(3) 0.039(3) 0.007(2) 0.002(2) -0.003(2)
N2A 0.038(3) 0.049(3) 0.035(3) -0.001(2) 0.001(2) -0.001(2)
C1A 0.036(3) 0.055(4) 0.034(3) 0.006(3) -0.005(2) -0.003(3)
C2A 0.042(4) 0.061(4) 0.037(3) 0.007(3) 0.006(3) -0.001(3)
C3A 0.045(4) 0.042(3) 0.053(4) -0.004(3) -0.001(3) 0.004(3)
C4A 0.036(4) 0.062(5) 0.043(4) 0.003(3) -0.014(3) 0.001(3)
C5A 0.035(3) 0.057(4) 0.043(3) 0.009(3) 0.003(3) 0.003(3)
C6A 0.044(4) 0.029(3) 0.057(4) 0.005(3) 0.001(3) 0.008(3)
C8A 0.051(4) 0.053(4) 0.048(4) -0.005(3) -0.009(3) 0.010(3)
C9A 0.074(6) 0.120(8) 0.079(6) 0.012(6) 0.012(5) 0.020(6)
C10A 0.098(8) 0.162(11) 0.102(8) 0.043(8) -0.021(7) 0.072(8)
C11A 0.135(9) 0.096(7) 0.051(5) 0.018(5) -0.015(6) 0.027(7)
C12A 0.101(7) 0.069(5) 0.044(4) 0.012(4) 0.010(4) 0.012(5)
C13A 0.077(5) 0.059(4) 0.055(4) 0.003(3) 0.013(4) 0.016(4)
C14A 0.059(4) 0.041(4) 0.038(3) 0.003(3) -0.003(3) 0.007(3)
C15A 0.046(4) 0.099(6) 0.043(4) -0.002(4) 0.002(3) 0.014(4)
C16A 0.086(6) 0.103(7) 0.047(4) -0.031(5) -0.005(4) 0.009(5)
C17A 0.067(6) 0.096(7) 0.069(5) -0.036(5) -0.022(4) 0.008(5)
C18A 0.068(5) 0.061(5) 0.066(5) -0.002(4) -0.014(4) 0.001(4)
C19A 0.055(4) 0.065(5) 0.043(4) 0.011(3) -0.005(3) -0.002(4)
C21A 0.042(4) 0.041(4) 0.043(4) -0.004(3) 0.011(3) 0.002(3)
C22A 0.059(4) 0.055(4) 0.041(4) 0.008(3) 0.007(3) 0.000(4)
C23A 0.044(4) 0.092(6) 0.061(5) -0.005(4) 0.021(4) 0.006(4)
C24A 0.085(6) 0.069(5) 0.055(5) -0.009(4) 0.031(4) -0.007(4)
C25A 0.058(5) 0.083(5) 0.046(4) -0.005(4) 0.005(3) -0.004(4)
C26A 0.051(4) 0.061(4) 0.044(4) -0.008(3) -0.004(3) 0.004(3)
C31A 0.054(4) 0.046(4) 0.052(4) 0.001(3) 0.002(3) -0.013(3)
C32A 0.053(4) 0.042(3) 0.049(4) 0.004(3) -0.004(3) -0.001(3)
C33A 0.083(6) 0.076(5) 0.061(5) 0.000(4) 0.032(4) -0.025(4)
C34A 0.106(7) 0.075(6) 0.068(6) 0.020(5) -0.003(5) -0.045(5)
C35A 0.112(7) 0.051(4) 0.049(4) 0.007(4) 0.003(4) -0.028(4)
C36A 0.071(5) 0.059(5) 0.053(4) 0.005(3) -0.001(4) 0.003(4)
C41A 0.032(3) 0.047(4) 0.048(4) -0.001(3) 0.001(3) 0.002(3)
C42A 0.048(4) 0.036(4) 0.057(4) -0.006(3) 0.008(3) -0.002(3)
C43A 0.087(6) 0.055(5) 0.064(5) -0.002(4) 0.011(4) -0.015(5)
C44A 0.051(5) 0.075(6) 0.047(4) -0.003(4) 0.000(3) -0.030(4)
C45A 0.036(4) 0.101(7) 0.043(4) -0.012(4) -0.001(3) -0.003(4)
C46A 0.044(4) 0.061(5) 0.056(4) -0.011(3) 0.002(3) -0.003(4)
C51A 0.038(4) 0.043(4) 0.046(4) 0.006(3) 0.004(3) 0.004(3)
C52A 0.041(4) 0.063(4) 0.038(4) -0.011(3) 0.002(3) -0.002(3)
C53A 0.059(4) 0.049(4) 0.052(4) 0.000(3) -0.003(3) -0.007(3)
C54A 0.037(4) 0.072(5) 0.073(5) -0.001(4) -0.002(4) 0.007(4)
C55A 0.042(4) 0.129(8) 0.061(5) -0.013(5) 0.004(4) 0.022(5)
C56A 0.045(4) 0.089(6) 0.061(5) -0.017(4) 0.001(4) 0.003(4)
Fe1B 0.0398(5) 0.0363(5) 0.0368(5) 0.0032(4) 0.0017(4) 0.0008(4)
Br1B 0.0481(9) 0.0564(8) 0.0492(8) 0.0121(6) 0.0035(6) -0.0001(7)
Br1D 0.0478(13) 0.0515(14) 0.0453(15) -0.0049(10) 0.0051(10) -0.0071(10)
P1B 0.0597(12) 0.0407(10) 0.0446(10) 0.0023(7) 0.0008(9) 0.0020(8)
P2B 0.0494(10) 0.0404(9) 0.0409(9) -0.0002(7) -0.0025(8) 0.0020(8)
O1B 0.062(5) 0.062(5) 0.044(4) -0.009(3) 0.003(4) 0.019(4)
C7B 0.062(5) 0.062(5) 0.044(4) -0.009(3) 0.003(4) 0.019(4)
O1D 0.062(5) 0.062(5) 0.044(4) -0.009(3) 0.003(4) 0.019(4)
C7D 0.062(5) 0.062(5) 0.044(4) -0.009(3) 0.003(4) 0.019(4)
N1B 0.030(3) 0.041(3) 0.044(3) 0.004(2) 0.006(2) -0.002(2)
N2B 0.040(3) 0.039(3) 0.043(3) -0.004(2) 0.007(2) 0.005(2)
C1B 0.041(3) 0.044(3) 0.040(3) 0.002(3) 0.003(3) 0.011(3)
C2B 0.046(4) 0.051(4) 0.039(3) 0.006(3) 0.009(3) -0.004(3)
C3B 0.050(4) 0.044(3) 0.049(4) 0.003(3) 0.001(3) 0.007(3)
C4B 0.047(4) 0.063(5) 0.052(4) 0.005(3) -0.004(3) 0.008(3)
C5B 0.075(5) 0.035(3) 0.043(4) -0.001(3) -0.007(3) -0.008(3)
C6B 0.097(6) 0.035(4) 0.064(5) -0.007(3) -0.010(4) 0.008(4)
C8B 0.049(4) 0.050(4) 0.033(3) 0.001(3) -0.003(3) 0.008(3)
C9B 0.059(4) 0.053(4) 0.049(4) 0.001(3) -0.005(3) -0.005(3)
C10B 0.095(6) 0.054(4) 0.060(5) -0.008(4) 0.008(4) -0.018(4)
C11B 0.110(7) 0.060(5) 0.044(4) -0.015(3) 0.009(4) 0.019(5)
C12B 0.079(5) 0.068(5) 0.050(4) 0.008(4) 0.010(4) 0.006(4)
C13B 0.066(5) 0.046(4) 0.047(4) 0.002(3) 0.010(3) 0.002(3)
C14B 0.056(4) 0.047(4) 0.035(3) 0.002(3) 0.009(3) 0.010(3)
C15B 0.060(4) 0.070(5) 0.045(4) 0.004(4) 0.001(3) -0.001(4)
C16B 0.073(6) 0.082(6) 0.056(5) 0.016(4) 0.004(4) 0.007(4)
C17B 0.070(5) 0.062(4) 0.046(4) 0.012(3) -0.002(3) 0.014(4)
C18B 0.052(4) 0.060(4) 0.059(4) -0.007(3) -0.013(3) 0.014(3)
C19B 0.049(4) 0.059(4) 0.044(4) 0.004(3) 0.001(3) 0.008(3)
C21B 0.051(4) 0.063(5) 0.043(4) 0.020(3) -0.006(3) 0.004(3)
C22B 0.203(12) 0.091(7) 0.063(6) 0.023(5) 0.001(6) -0.077(8)
C23B 0.32(2) 0.180(15) 0.091(9) 0.016(9) -0.003(11) -0.170(16)
C24B 0.062(6) 0.190(14) 0.122(9) 0.059(9) 0.017(6) -0.021(7)
C25B 0.146(10) 0.152(11) 0.090(7) 0.042(8) 0.035(7) 0.071(9)
C26B 0.211(13) 0.106(8) 0.115(8) 0.065(7) 0.111(9) 0.083(9)
C31B 0.052(4) 0.038(4) 0.041(4) 0.003(3) -0.002(3) 0.001(3)
C32B 0.045(4) 0.064(5) 0.052(4) 0.000(3) 0.002(3) -0.003(4)
C33B 0.070(5) 0.060(5) 0.075(6) 0.007(4) 0.002(4) -0.011(4)
C34B 0.100(7) 0.101(7) 0.048(5) 0.009(4) 0.023(5) -0.026(6)
C35B 0.088(7) 0.110(7) 0.049(5) 0.006(5) -0.003(4) -0.021(6)
C36B 0.066(5) 0.058(5) 0.066(5) 0.002(4) 0.009(4) -0.015(4)
C41B 0.056(4) 0.037(4) 0.040(4) -0.002(3) -0.009(3) 0.002(3)
C42B 0.069(5) 0.103(7) 0.052(5) 0.008(4) 0.008(4) -0.022(5)
C43B 0.070(6) 0.118(8) 0.061(5) -0.003(5) -0.011(4) -0.041(5)
C44B 0.063(5) 0.102(7) 0.079(6) -0.008(5) -0.010(5) -0.022(5)
C45B 0.062(5) 0.083(6) 0.067(5) -0.008(4) 0.021(4) 0.013(4)
C46B 0.072(5) 0.058(4) 0.039(4) -0.002(3) 0.000(4) 0.016(4)
C51B 0.081(5) 0.035(4) 0.043(4) -0.005(3) 0.002(4) -0.009(4)
C52B 0.062(5) 0.061(5) 0.072(5) -0.012(4) -0.010(4) 0.000(4)
C53B 0.066(5) 0.061(5) 0.080(6) -0.016(4) 0.001(4) -0.014(4)
C54B 0.094(7) 0.100(8) 0.060(5) -0.012(5) 0.009(5) -0.042(6)
C55B 0.091(7) 0.064(5) 0.072(6) 0.009(4) -0.015(5) -0.036(5)
C56B 0.104(7) 0.053(5) 0.054(5) 0.003(4) -0.012(4) -0.010(5)
C61A 0.041(3) 0.053(4) 0.049(4) 0.001(3) -0.004(3) 0.016(3)
C62A 0.103(6) 0.051(5) 0.072(5) 0.015(4) -0.021(5) -0.034(4)
C63A 0.095(7) 0.100(7) 0.057(5) 0.025(5) -0.011(4) -0.017(6)
C64A 0.051(4) 0.071(5) 0.084(6) 0.026(4) 0.007(4) -0.009(4)
C65A 0.062(5) 0.052(4) 0.095(6) -0.016(4) 0.025(4) -0.020(4)
C66A 0.042(4) 0.070(5) 0.073(5) -0.026(4) 0.008(4) -0.008(4)
C71A 0.039(4) 0.053(4) 0.057(4) 0.002(3) -0.003(3) -0.013(3)
C72A 0.054(4) 0.055(4) 0.075(5) 0.007(4) 0.003(4) 0.014(3)
C73A 0.094(6) 0.069(5) 0.101(7) -0.017(5) -0.009(5) 0.028(5)
C74A 0.051(5) 0.055(5) 0.117(8) 0.012(5) -0.013(5) -0.008(4)
C75A 0.052(5) 0.072(6) 0.105(7) 0.043(5) -0.019(5) -0.019(4)
C76A 0.053(5) 0.070(5) 0.077(6) 0.007(4) 0.001(4) -0.011(4)
C81A 0.051(3) 0.060(5) 0.052(4) -0.012(3) 0.005(3) -0.006(3)
C82A 0.056(3) 0.050(4) 0.059(4) 0.001(3) 0.012(3) -0.006(3)
C83A 0.076(4) 0.059(5) 0.069(4) -0.009(3) 0.030(3) -0.012(4)
C84A 0.110(5) 0.063(5) 0.042(4) 0.000(3) 0.011(3) -0.017(4)
C85A 0.084(4) 0.078(6) 0.083(5) -0.017(4) -0.030(4) 0.006(4)
C86A 0.059(3) 0.087(6) 0.086(5) -0.025(4) -0.007(4) 0.002(4)
C91A 0.045(4) 0.090(6) 0.041(4) -0.016(4) -0.003(3) -0.015(4)
C92A 0.087(7) 0.103(8) 0.084(6) 0.012(5) 0.006(6) 0.001(6)
C93A 0.065(6) 0.120(9) 0.115(8) 0.027(7) 0.002(6) -0.008(6)
C94A 0.055(6) 0.42(3) 0.090(8) 0.001(12) -0.009(6) -0.090(11)
C95A 0.085(7) 0.072(6) 0.099(7) 0.000(5) 0.040(6) -0.023(5)
C96A 0.101(7) 0.115(8) 0.055(5) -0.010(5) 0.016(5) -0.054(6)
B1A 0.038(4) 0.061(5) 0.052(5) -0.017(4) 0.002(3) 0.008(4)
C61B 0.041(4) 0.053(4) 0.043(4) -0.006(3) 0.009(3) 0.004(3)
C62B 0.086(6) 0.077(5) 0.050(4) -0.021(4) 0.022(4) -0.036(5)
C63B 0.101(7) 0.130(9) 0.046(5) -0.001(5) 0.017(4) -0.034(6)
C64B 0.084(6) 0.086(6) 0.055(5) 0.005(4) 0.023(4) -0.030(5)
C65B 0.051(4) 0.053(4) 0.070(5) 0.005(4) 0.022(4) 0.007(3)
C66B 0.059(4) 0.054(4) 0.047(4) -0.005(3) 0.011(3) -0.004(4)
C71B 0.035(3) 0.049(3) 0.058(3) 0.000(2) 0.005(3) 0.001(3)
C72B 0.040(4) 0.060(3) 0.062(3) 0.010(3) -0.014(3) -0.003(3)
C73B 0.060(5) 0.047(3) 0.090(4) 0.011(3) -0.027(4) -0.013(3)
C74B 0.038(4) 0.055(4) 0.131(5) 0.006(3) -0.017(4) -0.005(3)
C75B 0.039(4) 0.045(3) 0.118(4) -0.015(3) 0.004(4) -0.003(3)
C76B 0.040(4) 0.050(3) 0.082(4) -0.015(3) 0.008(3) -0.002(3)
C81B 0.047(4) 0.037(4) 0.047(4) 0.009(3) 0.006(3) 0.002(3)
C82B 0.054(4) 0.064(5) 0.043(4) -0.005(3) 0.000(3) -0.001(4)
C83B 0.082(6) 0.080(6) 0.045(4) -0.005(4) 0.010(4) -0.035(5)
C84B 0.084(6) 0.064(5) 0.036(4) -0.004(3) 0.009(4) -0.019(4)
C85B 0.085(6) 0.048(4) 0.054(4) -0.014(3) 0.024(4) -0.008(4)
C86B 0.049(4) 0.041(4) 0.046(4) 0.002(3) 0.006(3) 0.005(3)
C91B 0.027(3) 0.046(4) 0.047(4) -0.007(3) 0.006(3) 0.012(3)
C92B 0.043(4) 0.068(5) 0.065(5) -0.003(4) 0.003(3) -0.001(3)
C93B 0.052(5) 0.089(6) 0.079(6) -0.034(5) -0.025(4) 0.021(5)
C94B 0.036(4) 0.044(4) 0.108(7) -0.029(4) 0.004(4) 0.003(3)
C95B 0.039(4) 0.057(5) 0.078(5) -0.013(4) 0.007(4) -0.006(3)
C96B 0.032(3) 0.044(4) 0.063(4) -0.004(3) 0.006(3) 0.007(3)
B1B 0.043(4) 0.042(4) 0.048(4) 0.003(3) 0.004(3) -0.006(3)

loop_
_atom_type_symbol
_atom_type_description
_atom_type_scat_dispersion_real
_atom_type_scat_dispersion_imag
_atom_type_scat_source
C C 0.0033 0.0016 'International Tables Vol C Tables 4.2.6.8 and 6.1.1.4'
H H 0.0000 0.0000 'International Tables Vol C Tables 4.2.6.8 and 6.1.1.4'
B B 0.0013 0.0007 'International Tables Vol C Tables 4.2.6.8 and 6.1.1.4'
N N 0.0061 0.0033 'International Tables Vol C Tables 4.2.6.8 and 6.1.1.4'
P P 0.1023 0.0942 'International Tables Vol C Tables 4.2.6.8 and 6.1.1.4'
Fe Fe 0.3463 0.8444 'International Tables Vol C Tables 4.2.6.8 and 6.1.1.4'
Br Br -0.2901 2.4595 'International Tables Vol C Tables 4.2.6.8 and 6.1.1.4'
O O 0.0106 0.0060 'International Tables Vol C Tables 4.2.6.8 and 6.1.1.4'

loop_
_geom_angle_atom_site_label_1
_geom_angle_atom_site_label_2
_geom_angle_atom_site_label_3
_geom_angle
C7A Fe1A C7C 176.2(11)
C7A Fe1A N2A 89.4(4)
C7C Fe1A N2A 90.4(8)
C7A Fe1A N1A 92.8(4)
C7C Fe1A N1A 91.0(11)
N2A Fe1A N1A 82.4(2)
C7A Fe1A P1A 89.0(4)
C7C Fe1A P1A 92.1(8)
N2A Fe1A P1A 166.67(15)
N1A Fe1A P1A 84.46(15)
C7A Fe1A P2A 90.0(4)
C7C Fe1A P2A 86.2(11)
N2A Fe1A P2A 85.25(15)
N1A Fe1A P2A 167.30(15)
P1A Fe1A P2A 107.98(7)
C7A Fe1A Br1C 7.2(5)
C7C Fe1A Br1C 175.7(10)
N2A Fe1A Br1C 86.3(2)
N1A Fe1A Br1C 85.87(19)
P1A Fe1A Br1C 90.48(14)
P2A Fe1A Br1C 96.30(14)
C7A Fe1A Br1A 177.0(4)
C7C Fe1A Br1A 6.6(11)
N2A Fe1A Br1A 89.49(15)
N1A Fe1A Br1A 84.37(14)
P1A Fe1A Br1A 91.48(6)
P2A Fe1A Br1A 92.61(5)
Br1C Fe1A Br1A 169.81(13)
C21A P1A C41A 101.4(3)
C21A P1A C6A 105.5(3)
C41A P1A C6A 104.1(3)
C21A P1A Fe1A 120.5(2)
C41A P1A Fe1A 122.6(2)
C6A P1A Fe1A 100.5(2)
C51A P2A C31A 101.4(3)
C51A P2A C4A 105.0(3)
C31A P2A C4A 103.5(3)
C51A P2A Fe1A 121.5(2)
C31A P2A Fe1A 122.6(2)
C4A P2A Fe1A 100.1(2)
O1A C7A Fe1A 177.2(11)
O1C C7C Fe1A 168.5(18)
C5A N1A C1A 117.4(5)
C5A N1A Fe1A 113.6(4)
C1A N1A Fe1A 110.0(4)
C3A N2A C2A 114.1(5)
C3A N2A Fe1A 113.8(4)
C2A N2A Fe1A 109.4(4)
N1A C1A C2A 107.5(5)
N1A C1A C8A 109.6(5)
C2A C1A C8A 115.6(5)
N2A C2A C14A 112.7(5)
N2A C2A C1A 105.8(5)
C14A C2A C1A 115.2(5)
N2A C3A C4A 108.0(5)
C3A C4A P2A 110.9(5)
N1A C5A C6A 109.0(5)
C5A C6A P1A 109.5(4)
C13A C8A C9A 121.4(7)
C13A C8A C1A 120.3(6)
C9A C8A C1A 118.3(7)
C10A C9A C8A 116.6(9)
C9A C10A C11A 121.3(9)
C12A C11A C10A 121.9(8)
C11A C12A C13A 117.6(8)
C8A C13A C12A 120.9(7)
C19A C14A C15A 118.7(7)
C19A C14A C2A 123.1(6)
C15A C14A C2A 117.9(6)
C16A C15A C14A 120.2(8)
C17A C16A C15A 119.7(8)
C16A C17A C18A 120.2(7)
C19A C18A C17A 120.3(8)
C18A C19A C14A 120.9(7)
C26A C21A C22A 118.8(6)
C26A C21A P1A 121.0(5)
C22A C21A P1A 120.0(5)
C23A C22A C21A 119.8(6)
C24A C23A C22A 122.1(7)
C23A C24A C25A 119.8(6)
C26A C25A C24A 116.9(7)
C21A C26A C25A 122.6(7)
C32A C31A C36A 118.9(6)
C32A C31A P2A 121.3(5)
C36A C31A P2A 119.7(6)
C31A C32A C33A 119.1(7)
C34A C33A C32A 119.8(8)
C35A C34A C33A 119.3(8)
C34A C35A C36A 123.0(8)
C31A C36A C35A 119.8(8)
C42A C41A C46A 119.8(6)
C42A C41A P1A 121.9(5)
C46A C41A P1A 118.0(5)
C41A C42A C43A 119.0(7)
C44A C43A C42A 121.5(8)
C45A C44A C43A 119.1(7)
C44A C45A C46A 121.9(8)
C41A C46A C45A 118.6(7)
C56A C51A C52A 119.2(6)
C56A C51A P2A 121.7(5)
C52A C51A P2A 119.1(5)
C51A C52A C53A 120.1(6)
C54A C53A C52A 119.3(6)
C53A C54A C55A 121.0(7)
C56A C55A C54A 119.1(7)
C51A C56A C55A 121.2(7)
C7B Fe1B C7D 172.1(7)
C7B Fe1B N2B 90.7(5)
C7D Fe1B N2B 93.3(6)
C7B Fe1B N1B 92.0(4)
C7D Fe1B N1B 95.3(6)
N2B Fe1B N1B 82.07(19)
C7B Fe1B P2B 92.2(4)
C7D Fe1B P2B 81.3(6)
N2B Fe1B P2B 85.23(15)
N1B Fe1B P2B 166.66(15)
C7B Fe1B P1B 84.5(4)
C7D Fe1B P1B 93.0(6)
N2B Fe1B P1B 166.59(16)
N1B Fe1B P1B 85.59(15)
P2B Fe1B P1B 107.41(7)
C7B Fe1B Br1D 7.4(4)
C7D Fe1B Br1D 174.5(6)
N2B Fe1B Br1D 83.64(17)
N1B Fe1B Br1D 88.89(15)
P2B Fe1B Br1D 93.78(9)
P1B Fe1B Br1D 90.91(9)
C7B Fe1B Br1B 177.3(4)
C7D Fe1B Br1B 10.6(6)
N2B Fe1B Br1B 88.21(15)
N1B Fe1B Br1B 85.38(14)
P2B Fe1B Br1B 90.15(6)
P1B Fe1B Br1B 96.04(6)
Br1D Fe1B Br1B 170.62(9)
C21B P1B C41B 102.1(3)
C21B P1B C6B 105.9(3)
C41B P1B C6B 103.7(4)
C21B P1B Fe1B 118.44(15)
C41B P1B Fe1B 124.4(2)
C6B P1B Fe1B 99.9(2)
C4B P2B C51B 106.3(4)
C4B P2B C31B 105.1(3)
C51B P2B C31B 101.9(3)
C4B P2B Fe1B 100.3(3)
C51B P2B Fe1B 120.7(2)
C31B P2B Fe1B 120.79(15)
O1B C7B Fe1B 174.3(14)
O1D C7D Fe1B 171.4(16)
C1B N1B C5B 114.9(5)
C1B N1B Fe1B 109.8(4)
C5B N1B Fe1B 112.2(4)
C3B N2B C2B 114.4(5)
C3B N2B Fe1B 114.0(4)
C2B N2B Fe1B 110.8(4)
N1B C1B C8B 112.5(5)
N1B C1B C2B 105.8(5)
C8B C1B C2B 117.3(5)
N2B C2B C14B 113.9(5)
N2B C2B C1B 104.2(5)
C14B C2B C1B 114.3(5)
N2B C3B C4B 107.7(5)
C3B C4B P2B 111.4(5)
N1B C5B C6B 107.8(5)
C5B C6B P1B 109.6(5)
C9B C8B C13B 119.4(6)
C9B C8B C1B 120.5(6)
C13B C8B C1B 120.1(6)
C8B C9B C10B 120.9(7)
C9B C10B C11B 119.2(7)
C12B C11B C10B 119.5(7)
C13B C12B C11B 118.7(7)
C12B C13B C8B 122.0(7)
C15B C14B C19B 119.0(6)
C15B C14B C2B 118.2(6)
C19B C14B C2B 122.6(6)
C14B C15B C16B 120.4(7)
C17B C16B C15B 119.6(7)
C16B C17B C18B 121.0(7)
C19B C18B C17B 118.8(7)
C18B C19B C14B 121.1(6)
C22B C21B C26B 120.0
C22B C21B P1B 119.14(15)
C26B C21B P1B 120.85(15)
C23B C22B C21B 120.0
C22B C23B C24B 120.0
C23B C24B C25B 120.0
C24B C25B C26B 120.0
C25B C26B C21B 120.0
C32B C31B C36B 116.1(4)
C32B C31B P2B 121.2(3)
C36B C31B P2B 122.6(4)
C33B C32B C31B 120.3(5)
C34B C33B C32B 120.7(7)
C35B C34B C33B 121.4(8)
C34B C35B C36B 119.8(8)
C35B C36B C31B 121.7(7)
C42B C41B C46B 118.7(7)
C42B C41B P1B 120.0(6)
C46B C41B P1B 120.9(5)
C41B C42B C43B 121.3(8)
C44B C43B C42B 119.5(8)
C43B C44B C45B 119.6(8)
C46B C45B C44B 120.1(7)
C45B C46B C41B 120.6(7)
C56B C51B C52B 115.6(8)
C56B C51B P2B 122.5(7)
C52B C51B P2B 121.9(5)
C53B C52B C51B 124.8(8)
C52B C53B C54B 116.7(9)
C55B C54B C53B 121.5(9)
C54B C55B C56B 118.7(9)
C55B C56B C51B 122.4(9)
C62A C61A C66A 112.6(7)
C62A C61A B1A 122.8(6)
C66A C61A B1A 124.5(6)
C61A C62A C63A 125.2(7)
C64A C63A C62A 119.2(8)
C65A C64A C63A 117.2(7)
C64A C65A C66A 121.7(7)
C65A C66A C61A 123.9(7)
C76A C71A C72A 115.4(7)
C76A C71A B1A 122.7(7)
C72A C71A B1A 121.8(6)
C73A C72A C71A 120.5(8)
C72A C73A C74A 123.2(9)
C75A C74A C73A 116.0(8)
C74A C75A C76A 120.5(8)
C71A C76A C75A 124.2(8)
C82A C81A C86A 114.0(7)
C82A C81A B1A 124.9(6)
C86A C81A B1A 121.1(7)
C81A C82A C83A 126.5(8)
C82A C83A C84A 119.8(8)
C85A C84A C83A 116.8(7)
C84A C85A C86A 121.3(8)
C85A C86A C81A 121.6(8)
C92A C91A C96A 120.0
C92A C91A B1A 121.0(5)
C96A C91A B1A 119.0(5)
C93A C92A C91A 120.0
C92A C93A C94A 120.0
C95A C94A C93A 120.0
C94A C95A C96A 120.0
C95A C96A C91A 120.0
C61A B1A C91A 112.7(5)
C61A B1A C71A 108.6(5)
C91A B1A C71A 110.7(6)
C61A B1A C81A 107.8(6)
C91A B1A C81A 108.8(5)
C71A B1A C81A 108.1(6)
C66B C61B C62B 115.2(6)
C66B C61B B1B 124.5(6)
C62B C61B B1B 120.1(6)
C63B C62B C61B 121.0(8)
C64B C63B C62B 120.9(8)
C65B C64B C63B 118.4(7)
C64B C65B C66B 120.1(7)
C61B C66B C65B 124.1(7)
C72B C71B C76B 114.8(6)
C72B C71B B1B 121.5(6)
C76B C71B B1B 123.5(6)
C73B C72B C71B 122.5(7)
C74B C73B C72B 121.1(8)
C73B C74B C75B 119.0(8)
C74B C75B C76B 120.8(8)
C75B C76B C71B 121.7(7)
C82B C81B C86B 115.4(6)
C82B C81B B1B 122.6(6)
C86B C81B B1B 121.9(6)
C81B C82B C83B 123.5(7)
C84B C83B C82B 120.7(8)
C85B C84B C83B 119.3(7)
C84B C85B C86B 121.3(7)
C81B C86B C85B 119.8(7)
C96B C91B C92B 111.5(5)
C96B C91B B1B 123.2(6)
C92B C91B B1B 125.0(6)
C93B C92B C91B 121.6(7)
C94B C93B C92B 122.2(8)
C93B C94B C95B 120.2(7)
C94B C95B C96B 118.8(7)
C91B C96B C95B 125.7(6)
C81B B1B C71B 109.7(5)
C81B B1B C61B 109.8(6)
C71B B1B C61B 112.7(5)
C81B B1B C91B 108.9(5)
C71B B1B C91B 104.2(5)
C61B B1B C91B 111.4(5)

loop_
_geom_bond_atom_site_label_1
_geom_bond_atom_site_label_2
_geom_bond_distance
Fe1A C7A 1.744(3)
Fe1A C7C 1.751(3)
Fe1A N2A 2.050(5)
Fe1A N1A 2.065(5)
Fe1A P1A 2.2593(19)
Fe1A P2A 2.2602(19)
Fe1A Br1C 2.488(3)
Fe1A Br1A 2.4901(11)
P1A C21A 1.828(6)
P1A C41A 1.842(6)
P1A C6A 1.876(6)
P2A C51A 1.819(7)
P2A C31A 1.825(7)
P2A C4A 1.842(7)
O1A C7A 1.122(8)
C7C O1C 1.125(8)
N1A C5A 1.459(8)
N1A C1A 1.487(8)
N2A C3A 1.494(8)
N2A C2A 1.497(8)
C1A C2A 1.523(9)
C1A C8A 1.526(9)
C2A C14A 1.520(9)
C3A C4A 1.506(9)
C5A C6A 1.513(9)
C8A C13A 1.383(10)
C8A C9A 1.415(11)
C9A C10A 1.394(13)
C10A C11A 1.399(15)
C11A C12A 1.367(13)
C12A C13A 1.413(10)
C14A C19A 1.365(10)
C14A C15A 1.410(9)
C15A C16A 1.372(11)
C16A C17A 1.369(12)
C17A C18A 1.381(11)
C18A C19A 1.363(10)
C21A C26A 1.359(9)
C21A C22A 1.419(9)
C22A C23A 1.355(9)
C23A C24A 1.349(11)
C24A C25A 1.452(11)
C25A C26A 1.387(10)
C31A C32A 1.373(9)
C31A C36A 1.374(10)
C32A C33A 1.409(10)
C33A C34A 1.390(13)
C34A C35A 1.288(12)
C35A C36A 1.380(10)
C41A C42A 1.369(9)
C41A C46A 1.376(9)
C42A C43A 1.388(10)
C43A C44A 1.354(11)
C44A C45A 1.328(11)
C45A C46A 1.398(10)
C51A C56A 1.387(9)
C51A C52A 1.397(9)
C52A C53A 1.431(9)
C53A C54A 1.368(9)
C54A C55A 1.405(10)
C55A C56A 1.402(10)
Fe1B C7B 1.745(3)
Fe1B C7D 1.748(3)
Fe1B N2B 2.032(5)
Fe1B N1B 2.052(5)
Fe1B P2B 2.2609(19)
Fe1B P1B 2.267(2)
Fe1B Br1D 2.492(2)
Fe1B Br1B 2.5055(15)
P1B C21B 1.822(4)
P1B C41B 1.828(7)
P1B C6B 1.829(7)
P2B C4B 1.800(7)
P2B C51B 1.806(8)
P2B C31B 1.818(5)
O1B C7B 1.123(8)
O1D C7D 1.124(8)
N1B C1B 1.478(7)
N1B C5B 1.491(8)
N2B C3B 1.487(8)
N2B C2B 1.496(8)
C1B C8B 1.536(9)
C1B C2B 1.548(9)
C2B C14B 1.513(9)
C3B C4B 1.522(9)
C5B C6B 1.526(10)
C8B C9B 1.345(9)
C8B C13B 1.379(9)
C9B C10B 1.385(10)
C10B C11B 1.394(11)
C11B C12B 1.394(11)
C12B C13B 1.356(10)
C14B C15B 1.371(10)
C14B C19B 1.400(9)
C15B C16B 1.408(10)
C16B C17B 1.359(10)
C17B C18B 1.400(10)
C18B C19B 1.377(9)
C21B C22B 1.3900
C21B C26B 1.3900
C22B C23B 1.3900
C23B C24B 1.3900
C24B C25B 1.3900
C25B C26B 1.3900
C31B C32B 1.3950
C31B C36B 1.412(9)
C32B C33B 1.389(9)
C33B C34B 1.358(11)
C34B C35B 1.323(12)
C35B C36B 1.384(11)
C41B C42B 1.336(10)
C41B C46B 1.404(10)
C42B C43B 1.405(11)
C43B C44B 1.354(11)
C44B C45B 1.396(11)
C45B C46B 1.353(10)
C51B C56B 1.394(10)
C51B C52B 1.394(11)
C52B C53B 1.352(11)
C53B C54B 1.423(13)
C54B C55B 1.358(13)
C55B C56B 1.390(11)
C61A C62A 1.357(10)
C61A C66A 1.404(10)
C61A B1A 1.636(11)
C62A C63A 1.423(11)
C63A C64A 1.386(12)
C64A C65A 1.358(11)
C65A C66A 1.386(11)
C71A C76A 1.353(10)
C71A C72A 1.397(10)
C71A B1A 1.669(11)
C72A C73A 1.364(10)
C73A C74A 1.409(12)
C74A C75A 1.340(12)
C75A C76A 1.406(12)
C81A C82A 1.348(10)
C81A C86A 1.413(10)
C81A B1A 1.681(10)
C82A C83A 1.370(10)
C83A C84A 1.393(11)
C84A C85A 1.382(12)
C85A C86A 1.409(12)
C91A C92A 1.3900
C91A C96A 1.3900
C91A B1A 1.647(9)
C92A C93A 1.3900
C93A C94A 1.3900
C94A C95A 1.3900
C95A C96A 1.3900
C61B C66B 1.353(10)
C61B C62B 1.421(9)
C61B B1B 1.646(10)
C62B C63B 1.399(11)
C63B C64B 1.374(12)
C64B C65B 1.361(10)
C65B C66B 1.398(9)
C71B C72B 1.420(9)
C71B C76B 1.437(9)
C71B B1B 1.640(10)
C72B C73B 1.411(10)
C73B C74B 1.374(11)
C74B C75B 1.389(12)
C75B C76B 1.416(10)
C81B C82B 1.373(9)
C81B C86B 1.427(9)
C81B B1B 1.637(10)
C82B C83B 1.376(10)
C83B C84B 1.373(12)
C84B C85B 1.333(11)
C85B C86B 1.430(9)
C91B C96B 1.361(9)
C91B C92B 1.457(9)
C91B B1B 1.663(10)
C92B C93B 1.382(11)
C93B C94B 1.316(11)
C94B C95B 1.340(10)
C95B C96B 1.409(9)
